data_7032493
loop_
_publ_author_name
'Pop, Alexandra'
'Wang, Lingfang'
'Dorcet, Vincent'
'Roisnel, Thierry'
'Carpentier, Jean-Fran\,cois'
'Silvestru, Anca'
'Sarazin, Yann'

_publ_section_title
;
 On the coordination chemistry of organochalcogenolates R(NMe2)^E(-) and
 R(NMe2)^E^O(-) (E = S, Se) onto lead(ii) and lighter divalent tetrel
 elements.
;
_journal_issue 43
_journal_name_full 'Dalton transactions (Cambridge, England : 2003)'
_journal_page_first 16459
_journal_page_last 16474
_journal_paper_doi 10.1039/c4dt02252a
_journal_volume 43
_journal_year 2014
_chemical_compound_source 'synthesis as described'
_chemical_formula_moiety 'C19 H38 N2 O1 Pb1 Se1 Si2'
_chemical_formula_sum 'C19 H38 N2 O Pb Se Si2'
_chemical_formula_weight 652.84
_chemical_name_systematic
;
 ?
;
_space_group_IT_number 2
_symmetry_cell_setting triclinic
_symmetry_Int_Tables_number 2
_symmetry_space_group_name_Hall '-P 1'
_symmetry_space_group_name_H-M 'P -1'
_atom_sites_solution_hydrogens geom
_atom_sites_solution_primary direct
_atom_sites_solution_secondary difmap
_cell_angle_alpha 101.8840(10)
_cell_angle_beta 103.3150(10)
_cell_angle_gamma 93.6150(10)
_cell_formula_units_Z 2
_cell_length_a 8.9533(3)
_cell_length_b 10.7807(4)
_cell_length_c 13.9822(5)
_cell_measurement_reflns_used 8187
_cell_measurement_temperature 150(2)
_cell_measurement_theta_max 27.35
_cell_measurement_theta_min 2.35
_cell_measurement_wavelength 0.71073
_cell_volume 1276.49(8)
_computing_cell_refinement 'Bruker APEX2 (Bruker, 2006)'
_computing_data_collection 'Bruker APEX2 (Bruker, 2006)'
_computing_data_reduction 'Bruker APEX2 (Bruker, 2006)'
_computing_molecular_graphics 'Ortep-3 for Windows (Farrugia, 1997)'
_computing_publication_material
;
           WinGX publication routines (Farrugia, 2012),
           CRYSCAL (T. Roisnel, local program)
;
_computing_structure_refinement 'SHELXL-97 (Sheldrick, 1997)'
_computing_structure_solution 'SIR97 (Altomare et al., 1999)'
_diffrn_ambient_temperature 150(2)
_diffrn_detector 'CCD plate'
_diffrn_measured_fraction_theta_full 0.963
_diffrn_measured_fraction_theta_max 0.952
_diffrn_measurement_device_type 'APEXII, Bruker-AXS'
_diffrn_measurement_method 'CCD rotation images, thin slices'
_diffrn_radiation_monochromator graphite
_diffrn_radiation_probe x-ray
_diffrn_radiation_type MoK\a
_diffrn_radiation_wavelength 0.71073
_diffrn_reflns_av_R_equivalents 0.0355
_diffrn_reflns_av_unetI/netI 0.0419
_diffrn_reflns_limit_h_max 11
_diffrn_reflns_limit_h_min -11
_diffrn_reflns_limit_k_max 13
_diffrn_reflns_limit_k_min -12
_diffrn_reflns_limit_l_max 18
_diffrn_reflns_limit_l_min -18
_diffrn_reflns_number 17730
_diffrn_reflns_theta_full 25
_diffrn_reflns_theta_max 27.48
_diffrn_reflns_theta_min 3.07
_exptl_absorpt_coefficient_mu 8.139
_exptl_absorpt_correction_T_max 0.850
_exptl_absorpt_correction_T_min 0.718
_exptl_absorpt_correction_type multi-scan
_exptl_absorpt_process_details
;
  [Sheldrick, G.M. (2002). SADABS Bruker AXS Inc., Madison, Wisconsin, USA]
;
_exptl_crystal_colour colourless
_exptl_crystal_density_diffrn 1.699
_exptl_crystal_density_method 'not measured'
_exptl_crystal_description prism
_exptl_crystal_F_000 636
_exptl_crystal_size_max 0.1
_exptl_crystal_size_mid 0.05
_exptl_crystal_size_min 0.02
_refine_diff_density_max 0.862
_refine_diff_density_min -0.772
_refine_diff_density_rms 0.123
_refine_ls_extinction_method none
_refine_ls_goodness_of_fit_ref 1.027
_refine_ls_hydrogen_treatment constr
_refine_ls_matrix_type full
_refine_ls_number_parameters 245
_refine_ls_number_reflns 5554
_refine_ls_number_restraints 0
_refine_ls_restrained_S_all 1.027
_refine_ls_R_factor_all 0.0312
_refine_ls_R_factor_gt 0.0237
_refine_ls_shift/su_max 0.001
_refine_ls_shift/su_mean 0
_refine_ls_structure_factor_coef Fsqd
_refine_ls_weighting_details 'calc w=1/[\s^2^(Fo^2^)+(0.0159P)^2^+0.0000P] where P=(Fo^2^+2Fc^2^)/3'
_refine_ls_weighting_scheme calc
_refine_ls_wR_factor_gt 0.0433
_refine_ls_wR_factor_ref 0.0454
_reflns_number_gt 4938
_reflns_number_total 5554
_reflns_threshold_expression >2sigma(I)
_cod_data_source_file c4dt02252a2.cif
_cod_data_source_block 10
_cod_depositor_comments 'Adding full bibliography for 7032488--7032503.cif.'
_cod_database_code 7032493

loop_
_symmetry_equiv_pos_as_xyz
'x, y, z'
'-x, -y, -z'

loop_
_atom_site_label
_atom_site_type_symbol
_atom_site_fract_x
_atom_site_fract_y
_atom_site_fract_z
_atom_site_U_iso_or_equiv
_atom_site_adp_type
_atom_site_occupancy
_atom_site_symmetry_multiplicity
_atom_site_calc_flag
_atom_site_refinement_flags
Pb1 Pb 0.665777(13) 0.081804(12) 0.108549(8) 0.01578(4) Uani 1 1 d .
Se2 Se 0.69079(4) 0.39740(3) 0.10303(2) 0.02001(8) Uani 1 1 d .
Si3 Si 0.38141(10) 0.07753(9) 0.25376(7) 0.0213(2) Uani 1 1 d .
Si4 Si 0.71822(11) 0.09660(10) 0.35240(7) 0.0235(2) Uani 1 1 d .
C1 C 1.1219(5) 0.4840(5) 0.1217(3) 0.0486(12) Uani 1 1 d .
H1A H 1.1298 0.5307 0.0696 0.073 Uiso 1 1 calc R
H1B H 1.0778 0.3956 0.0897 0.073 Uiso 1 1 calc R
H1C H 1.225 0.4849 0.1653 0.073 Uiso 1 1 calc R
N2 N 1.0229(3) 0.5443(3) 0.1819(2) 0.0277(7) Uani 1 1 d .
C3 C 1.0836(4) 0.6773(4) 0.2281(3) 0.0431(11) Uani 1 1 d .
H3A H 1.0134 0.7173 0.2664 0.065 Uiso 1 1 calc R
H3B H 1.0922 0.7227 0.1753 0.065 Uiso 1 1 calc R
H3C H 1.1858 0.6813 0.2737 0.065 Uiso 1 1 calc R
C4 C 1.0061(4) 0.4745(3) 0.2584(3) 0.0255(8) Uani 1 1 d .
H4A H 1.1022 0.493 0.3132 0.031 Uiso 1 1 calc R
H4B H 0.9914 0.3818 0.2279 0.031 Uiso 1 1 calc R
C5 C 0.8710(4) 0.5092(3) 0.3025(2) 0.0230(8) Uani 1 1 d .
C6 C 0.8946(4) 0.5700(3) 0.4030(3) 0.0288(9) Uani 1 1 d .
H6 H 0.9971 0.5914 0.4442 0.035 Uiso 1 1 calc R
C7 C 0.7722(4) 0.6005(4) 0.4449(3) 0.0355(10) Uani 1 1 d .
H7 H 0.7908 0.641 0.5144 0.043 Uiso 1 1 calc R
C8 C 0.6230(4) 0.5717(4) 0.3855(3) 0.0307(9) Uani 1 1 d .
H8 H 0.5386 0.5931 0.4137 0.037 Uiso 1 1 calc R
C9 C 0.5966(4) 0.5119(3) 0.2849(2) 0.0229(8) Uani 1 1 d .
H9 H 0.4937 0.4925 0.244 0.027 Uiso 1 1 calc R
C10 C 0.7190(4) 0.4797(3) 0.2430(2) 0.0194(7) Uani 1 1 d .
C11 C 0.4674(3) 0.3432(3) 0.0636(2) 0.0204(7) Uani 1 1 d .
H11A H 0.4367 0.3131 0.1194 0.024 Uiso 1 1 calc R
H11B H 0.4114 0.4172 0.0522 0.024 Uiso 1 1 calc R
C12 C 0.4200(4) 0.2354(3) -0.0330(2) 0.0180(7) Uani 1 1 d .
C13 C 0.4967(4) 0.2627(3) -0.1148(2) 0.0261(8) Uani 1 1 d .
H13A H 0.6092 0.268 -0.0903 0.039 Uiso 1 1 calc R
H13B H 0.4689 0.3439 -0.1308 0.039 Uiso 1 1 calc R
H13C H 0.4612 0.1939 -0.1755 0.039 Uiso 1 1 calc R
C14 C 0.2436(4) 0.2282(3) -0.0714(3) 0.0297(9) Uani 1 1 d .
H14A H 0.2081 0.162 -0.1339 0.045 Uiso 1 1 calc R
H14B H 0.2162 0.3108 -0.0845 0.045 Uiso 1 1 calc R
H14C H 0.194 0.2073 -0.0202 0.045 Uiso 1 1 calc R
O15 O 0.4606(2) 0.1169(2) -0.00840(15) 0.0176(5) Uani 1 1 d .
N16 N 0.5710(3) 0.0839(3) 0.24514(18) 0.0188(6) Uani 1 1 d .
C17 C 0.3235(4) 0.2396(4) 0.2982(3) 0.0349(9) Uani 1 1 d .
H17A H 0.3983 0.2844 0.3606 0.052 Uiso 1 1 calc R
H17B H 0.2206 0.2303 0.3109 0.052 Uiso 1 1 calc R
H17C H 0.3213 0.2887 0.2463 0.052 Uiso 1 1 calc R
C18 C 0.3440(4) -0.0217(4) 0.3438(3) 0.0330(9) Uani 1 1 d .
H18A H 0.373 -0.1074 0.3232 0.05 Uiso 1 1 calc R
H18B H 0.234 -0.0276 0.343 0.05 Uiso 1 1 calc R
H18C H 0.4056 0.0184 0.4122 0.05 Uiso 1 1 calc R
C19 C 0.2373(4) 0.0058(4) 0.1318(2) 0.0273(8) Uani 1 1 d .
H19A H 0.2453 0.0571 0.0826 0.041 Uiso 1 1 calc R
H19B H 0.133 0.0039 0.1427 0.041 Uiso 1 1 calc R
H19C H 0.2581 -0.0814 0.1062 0.041 Uiso 1 1 calc R
C20 C 0.6931(4) 0.2170(4) 0.4639(2) 0.0333(9) Uani 1 1 d .
H20A H 0.6889 0.301 0.4475 0.05 Uiso 1 1 calc R
H20B H 0.7805 0.2212 0.5219 0.05 Uiso 1 1 calc R
H20C H 0.5968 0.1915 0.4805 0.05 Uiso 1 1 calc R
C21 C 0.7466(5) -0.0588(4) 0.3895(3) 0.0372(10) Uani 1 1 d .
H21A H 0.6515 -0.093 0.403 0.056 Uiso 1 1 calc R
H21B H 0.8314 -0.0456 0.4504 0.056 Uiso 1 1 calc R
H21C H 0.7719 -0.1194 0.3345 0.056 Uiso 1 1 calc R
C22 C 0.9104(4) 0.1524(4) 0.3335(3) 0.0381(10) Uani 1 1 d .
H22A H 0.9367 0.0889 0.2808 0.057 Uiso 1 1 calc R
H22B H 0.99 0.1633 0.3968 0.057 Uiso 1 1 calc R
H22C H 0.9046 0.234 0.3132 0.057 Uiso 1 1 calc R

loop_
_atom_site_aniso_label
_atom_site_aniso_U_11
_atom_site_aniso_U_22
_atom_site_aniso_U_33
_atom_site_aniso_U_23
_atom_site_aniso_U_13
_atom_site_aniso_U_12
Pb1 0.01767(7) 0.01739(7) 0.01203(6) 0.00322(5) 0.00371(4) 0.00047(5)
Se2 0.02113(17) 0.02067(18) 0.01704(16) 0.00048(14) 0.00630(13) 0.00047(14)
Si3 0.0249(5) 0.0239(5) 0.0167(4) 0.0042(4) 0.0094(4) 0.0003(4)
Si4 0.0284(5) 0.0271(6) 0.0130(4) 0.0051(4) 0.0024(4) -0.0017(4)
C1 0.036(2) 0.072(3) 0.045(2) 0.017(3) 0.0177(19) 0.012(2)
N2 0.0205(15) 0.0358(19) 0.0273(16) 0.0078(15) 0.0070(12) 0.0021(14)
C3 0.035(2) 0.046(3) 0.048(3) 0.022(2) 0.0010(19) -0.006(2)
C4 0.0217(18) 0.027(2) 0.0266(18) 0.0098(17) 0.0007(14) 0.0020(15)
C5 0.0229(18) 0.0209(19) 0.0244(18) 0.0060(16) 0.0035(14) 0.0020(15)
C6 0.032(2) 0.026(2) 0.0226(18) 0.0030(17) -0.0002(15) -0.0027(16)
C7 0.044(2) 0.038(2) 0.0195(18) -0.0013(18) 0.0066(17) -0.0020(19)
C8 0.036(2) 0.032(2) 0.0256(19) 0.0026(18) 0.0147(16) 0.0025(17)
C9 0.0249(18) 0.0216(19) 0.0213(17) 0.0038(15) 0.0059(14) 0.0006(15)
C10 0.0224(17) 0.0202(18) 0.0155(16) 0.0036(15) 0.0049(13) 0.0030(14)
C11 0.0189(17) 0.0227(19) 0.0200(16) 0.0058(15) 0.0050(13) 0.0018(14)
C12 0.0224(17) 0.0151(17) 0.0156(16) 0.0020(14) 0.0045(13) 0.0019(14)
C13 0.041(2) 0.0207(19) 0.0172(17) 0.0058(15) 0.0070(15) -0.0003(16)
C14 0.031(2) 0.024(2) 0.0276(19) 0.0027(17) -0.0042(16) 0.0022(16)
O15 0.0235(12) 0.0131(11) 0.0141(11) 0.0032(10) 0.0010(9) 0.0002(9)
N16 0.0215(14) 0.0223(16) 0.0126(13) 0.0024(12) 0.0063(11) 0.0011(12)
C17 0.038(2) 0.034(2) 0.038(2) 0.0048(19) 0.0220(18) 0.0057(18)
C18 0.035(2) 0.039(2) 0.0275(19) 0.0137(19) 0.0099(16) -0.0061(18)
C19 0.0239(18) 0.041(2) 0.0176(17) 0.0062(17) 0.0062(14) 0.0018(17)
C20 0.051(2) 0.031(2) 0.0152(17) 0.0022(17) 0.0075(16) -0.0028(19)
C21 0.043(2) 0.041(3) 0.028(2) 0.0114(19) 0.0051(17) 0.0064(19)
C22 0.027(2) 0.056(3) 0.026(2) 0.011(2) -0.0006(16) -0.0027(19)

loop_
_atom_type_symbol
_atom_type_description
_atom_type_scat_dispersion_real
_atom_type_scat_dispersion_imag
_atom_type_scat_source
C C 0.0033 0.0016 'International Tables Vol C Tables 4.2.6.8 and 6.1.1.4'
H H 0 0 'International Tables Vol C Tables 4.2.6.8 and 6.1.1.4'
N N 0.0061 0.0033 'International Tables Vol C Tables 4.2.6.8 and 6.1.1.4'
O O 0.0106 0.006 'International Tables Vol C Tables 4.2.6.8 and 6.1.1.4'
Si Si 0.0817 0.0704 'International Tables Vol C Tables 4.2.6.8 and 6.1.1.4'
Se Se -0.0929 2.2259 'International Tables Vol C Tables 4.2.6.8 and 6.1.1.4'
Pb Pb -3.3944 10.1111 'International Tables Vol C Tables 4.2.6.8 and 6.1.1.4'

loop_
_geom_angle_atom_site_label_1
_geom_angle_atom_site_label_2
_geom_angle_atom_site_label_3
_geom_angle
_geom_angle_site_symmetry_3
N16 Pb1 O15 103.37(8) .
N16 Pb1 O15 98.66(8) 2_655
O15 Pb1 O15 71.39(9) 2_655
C10 Se2 C11 100.83(13) .
N16 Si3 C19 114.02(14) .
N16 Si3 C17 112.55(15) .
C19 Si3 C17 105.41(18) .
N16 Si3 C18 112.09(16) .
C19 Si3 C18 105.23(16) .
C17 Si3 C18 106.91(18) .
N16 Si4 C21 113.29(15) .
N16 Si4 C20 113.09(16) .
C21 Si4 C20 108.80(17) .
N16 Si4 C22 111.64(15) .
C21 Si4 C22 104.50(19) .
C20 Si4 C22 104.83(17) .
N2 C1 H1A 109.5 .
N2 C1 H1B 109.5 .
H1A C1 H1B 109.5 .
N2 C1 H1C 109.5 .
H1A C1 H1C 109.5 .
H1B C1 H1C 109.5 .
C1 N2 C4 110.5(3) .
C1 N2 C3 110.6(3) .
C4 N2 C3 110.9(3) .
N2 C3 H3A 109.5 .
N2 C3 H3B 109.5 .
H3A C3 H3B 109.5 .
N2 C3 H3C 109.5 .
H3A C3 H3C 109.5 .
H3B C3 H3C 109.5 .
N2 C4 C5 112.4(3) .
N2 C4 H4A 109.1 .
C5 C4 H4A 109.1 .
N2 C4 H4B 109.1 .
C5 C4 H4B 109.1 .
H4A C4 H4B 107.9 .
C6 C5 C10 118.3(3) .
C6 C5 C4 120.8(3) .
C10 C5 C4 120.9(3) .
C7 C6 C5 121.5(3) .
C7 C6 H6 119.2 .
C5 C6 H6 119.2 .
C8 C7 C6 119.7(3) .
C8 C7 H7 120.2 .
C6 C7 H7 120.2 .
C7 C8 C9 119.9(3) .
C7 C8 H8 120.1 .
C9 C8 H8 120.1 .
C8 C9 C10 120.6(3) .
C8 C9 H9 119.7 .
C10 C9 H9 119.7 .
C9 C10 C5 120.0(3) .
C9 C10 Se2 122.8(2) .
C5 C10 Se2 117.2(2) .
C12 C11 Se2 112.0(2) .
C12 C11 H11A 109.2 .
Se2 C11 H11A 109.2 .
C12 C11 H11B 109.2 .
Se2 C11 H11B 109.2 .
H11A C11 H11B 107.9 .
O15 C12 C13 110.0(3) .
O15 C12 C14 109.8(2) .
C13 C12 C14 109.3(3) .
O15 C12 C11 109.2(2) .
C13 C12 C11 111.9(2) .
C14 C12 C11 106.4(3) .
C12 C13 H13A 109.5 .
C12 C13 H13B 109.5 .
H13A C13 H13B 109.5 .
C12 C13 H13C 109.5 .
H13A C13 H13C 109.5 .
H13B C13 H13C 109.5 .
C12 C14 H14A 109.5 .
C12 C14 H14B 109.5 .
H14A C14 H14B 109.5 .
C12 C14 H14C 109.5 .
H14A C14 H14C 109.5 .
H14B C14 H14C 109.5 .
C12 O15 Pb1 128.82(16) .
C12 O15 Pb1 121.93(16) 2_655
Pb1 O15 Pb1 108.61(9) 2_655
Si3 N16 Si4 119.69(15) .
Si3 N16 Pb1 129.18(13) .
Si4 N16 Pb1 111.11(12) .
Si3 C17 H17A 109.5 .
Si3 C17 H17B 109.5 .
H17A C17 H17B 109.5 .
Si3 C17 H17C 109.5 .
H17A C17 H17C 109.5 .
H17B C17 H17C 109.5 .
Si3 C18 H18A 109.5 .
Si3 C18 H18B 109.5 .
H18A C18 H18B 109.5 .
Si3 C18 H18C 109.5 .
H18A C18 H18C 109.5 .
H18B C18 H18C 109.5 .
Si3 C19 H19A 109.5 .
Si3 C19 H19B 109.5 .
H19A C19 H19B 109.5 .
Si3 C19 H19C 109.5 .
H19A C19 H19C 109.5 .
H19B C19 H19C 109.5 .
Si4 C20 H20A 109.5 .
Si4 C20 H20B 109.5 .
H20A C20 H20B 109.5 .
Si4 C20 H20C 109.5 .
H20A C20 H20C 109.5 .
H20B C20 H20C 109.5 .
Si4 C21 H21A 109.5 .
Si4 C21 H21B 109.5 .
H21A C21 H21B 109.5 .
Si4 C21 H21C 109.5 .
H21A C21 H21C 109.5 .
H21B C21 H21C 109.5 .
Si4 C22 H22A 109.5 .
Si4 C22 H22B 109.5 .
H22A C22 H22B 109.5 .
Si4 C22 H22C 109.5 .
H22A C22 H22C 109.5 .
H22B C22 H22C 109.5 .

loop_
_geom_bond_atom_site_label_1
_geom_bond_atom_site_label_2
_geom_bond_distance
_geom_bond_site_symmetry_2
Pb1 N16 2.258(2) .
Pb1 O15 2.269(2) .
Pb1 O15 2.357(2) 2_655
Se2 C10 1.926(3) .
Se2 C11 1.964(3) .
Si3 N16 1.727(3) .
Si3 C19 1.868(3) .
Si3 C17 1.877(4) .
Si3 C18 1.883(4) .
Si4 N16 1.728(3) .
Si4 C21 1.869(4) .
Si4 C20 1.879(3) .
Si4 C22 1.880(4) .
C1 N2 1.452(5) .
C1 H1A 0.98 .
C1 H1B 0.98 .
C1 H1C 0.98 .
N2 C4 1.457(4) .
N2 C3 1.458(5) .
C3 H3A 0.98 .
C3 H3B 0.98 .
C3 H3C 0.98 .
C4 C5 1.513(5) .
C4 H4A 0.99 .
C4 H4B 0.99 .
C5 C6 1.384(5) .
C5 C10 1.401(4) .
C6 C7 1.383(5) .
C6 H6 0.95 .
C7 C8 1.379(5) .
C7 H7 0.95 .
C8 C9 1.380(4) .
C8 H8 0.95 .
C9 C10 1.387(4) .
C9 H9 0.95 .
C11 C12 1.544(4) .
C11 H11A 0.99 .
C11 H11B 0.99 .
C12 O15 1.437(4) .
C12 C13 1.529(4) .
C12 C14 1.539(4) .
C13 H13A 0.98 .
C13 H13B 0.98 .
C13 H13C 0.98 .
C14 H14A 0.98 .
C14 H14B 0.98 .
C14 H14C 0.98 .
O15 Pb1 2.357(2) 2_655
C17 H17A 0.98 .
C17 H17B 0.98 .
C17 H17C 0.98 .
C18 H18A 0.98 .
C18 H18B 0.98 .
C18 H18C 0.98 .
C19 H19A 0.98 .
C19 H19B 0.98 .
C19 H19C 0.98 .
C20 H20A 0.98 .
C20 H20B 0.98 .
C20 H20C 0.98 .
C21 H21A 0.98 .
C21 H21B 0.98 .
C21 H21C 0.98 .
C22 H22A 0.98 .
C22 H22B 0.98 .
C22 H22C 0.98 .

loop_
_geom_torsion_atom_site_label_1
_geom_torsion_atom_site_label_2
_geom_torsion_atom_site_label_3
_geom_torsion_atom_site_label_4
_geom_torsion
_geom_torsion_site_symmetry_1
_geom_torsion_site_symmetry_4
C1 N2 C4 C5 -163.6(3) . .
C3 N2 C4 C5 73.4(4) . .
N2 C4 C5 C6 -114.7(4) . .
N2 C4 C5 C10 65.8(4) . .
C10 C5 C6 C7 0.6(6) . .
C4 C5 C6 C7 -178.9(4) . .
C5 C6 C7 C8 -1.0(6) . .
C6 C7 C8 C9 0.6(6) . .
C7 C8 C9 C10 0.3(6) . .
C8 C9 C10 C5 -0.7(5) . .
C8 C9 C10 Se2 -179.5(3) . .
C6 C5 C10 C9 0.3(5) . .
C4 C5 C10 C9 179.8(3) . .
C6 C5 C10 Se2 179.1(3) . .
C4 C5 C10 Se2 -1.4(4) . .
C11 Se2 C10 C9 -13.6(3) . .
C11 Se2 C10 C5 167.7(3) . .
C10 Se2 C11 C12 -160.1(2) . .
Se2 C11 C12 O15 76.8(3) . .
Se2 C11 C12 C13 -45.3(3) . .
Se2 C11 C12 C14 -164.7(2) . .
C13 C12 O15 Pb1 89.0(3) . .
C14 C12 O15 Pb1 -150.6(2) . .
C11 C12 O15 Pb1 -34.2(3) . .
C13 C12 O15 Pb1 -80.7(3) . 2_655
C14 C12 O15 Pb1 39.7(3) . 2_655
C11 C12 O15 Pb1 156.09(17) . 2_655
N16 Pb1 O15 C12 94.4(2) . .
O15 Pb1 O15 C12 -170.8(3) 2_655 .
N16 Pb1 O15 Pb1 -94.78(10) . 2_655
O15 Pb1 O15 Pb1 0 2_655 2_655
C19 Si3 N16 Si4 -158.76(19) . .
C17 Si3 N16 Si4 81.2(2) . .
C18 Si3 N16 Si4 -39.3(2) . .
C19 Si3 N16 Pb1 22.6(3) . .
C17 Si3 N16 Pb1 -97.4(2) . .
C18 Si3 N16 Pb1 142.01(19) . .
C21 Si4 N16 Si3 80.1(2) . .
C20 Si4 N16 Si3 -44.3(2) . .
C22 Si4 N16 Si3 -162.3(2) . .
C21 Si4 N16 Pb1 -101.04(18) . .
C20 Si4 N16 Pb1 134.55(15) . .
C22 Si4 N16 Pb1 16.6(2) . .
O15 Pb1 N16 Si3 13.0(2) . .
O15 Pb1 N16 Si3 -59.81(19) 2_655 .
O15 Pb1 N16 Si4 -165.75(13) . .
O15 Pb1 N16 Si4 121.44(14) 2_655 .
